data_7721006
loop_
_publ_author_name
'Amrutha, P. R.'
'Kundu, Gargi'
'Ganesh, Vemuri Lakshmi'
'Gonnade, Rajesh G.'
'Gopakumar, Gopinadhanpillai'
'Sen, Sakya S.'

_publ_section_title
;
 Reactions of saturated NHC&#xb7;boranes with electron-deficient alkynes
 and alkenes. Borirane formation, their reactivities, and coupling of
 tetracyanoethylene.
;
_journal_issue 21
_journal_name_full 'Dalton transactions (Cambridge, England : 2003)'
_journal_page_first 8356
_journal_page_last 8365
_journal_paper_doi 10.1039/d6dt00852f
_journal_volume 55
_journal_year 2026
_chemical_formula_moiety 'C34 H49 B N2 O4'
_chemical_formula_sum 'C34 H49 B N2 O4'
_chemical_formula_weight 560.56
_space_group_crystal_system orthorhombic
_space_group_IT_number 61
_space_group_name_Hall '-P 2ac 2ab'
_space_group_name_H-M_alt 'P b c a'
_atom_sites_solution_hydrogens mixed
_audit_creation_date 2025-09-02
_audit_creation_method
;
Olex2 1.5
(compiled 2024.02.16 svn.r378c4104 for OlexSys, GUI svn.r6928)
;
_audit_update_record
;
2025-10-07 deposited with the CCDC.	2026-05-07 downloaded from the CCDC.
;
_cell_angle_alpha 90
_cell_angle_beta 90
_cell_angle_gamma 90
_cell_formula_units_Z 8
_cell_length_a 18.2979(8)
_cell_length_b 17.8752(8)
_cell_length_c 19.8239(8)
_cell_measurement_reflns_used 232105
_cell_measurement_temperature 100(2)
_cell_measurement_theta_max 26
_cell_measurement_theta_min 2.5
_cell_volume 6484.0(5)
_computing_cell_refinement 'SAINT (Bruker, 2016)'
_computing_data_collection 'APEX3 (Bruker, 2016)'
_computing_data_reduction 'SAINT (Bruker, 2016)'
_computing_molecular_graphics 'Olex2 1.5 (Dolomanov et al., 2009)'
_computing_publication_material 'Olex2 1.5 (Dolomanov et al., 2009)'
_computing_structure_refinement 'SHELXL-2018/3 (Sheldrick, 2018)'
_computing_structure_solution 'SHELXT 2018/2 (Sheldrick, 2018)'
_diffrn_ambient_temperature 100(2)
_diffrn_detector 'Photon II CPAD Area Detector'
_diffrn_detector_area_resol_mean 7.39
_diffrn_measured_fraction_theta_full 0.998
_diffrn_measured_fraction_theta_max 0.998
_diffrn_measurement_device '\k-geometry diffractometer'
_diffrn_measurement_device_type 'Bruker D8 VENTURE Kappa Duo PHOTON II CPAD'
_diffrn_measurement_method '\f and \w scans'
_diffrn_radiation_monochromator 'multilayer mirrors'
_diffrn_radiation_type MoK\a
_diffrn_radiation_wavelength 0.71073
_diffrn_reflns_av_R_equivalents 0.1149
_diffrn_reflns_av_unetI/netI 0.0295
_diffrn_reflns_Laue_measured_fraction_full 0.998
_diffrn_reflns_Laue_measured_fraction_max 0.998
_diffrn_reflns_limit_h_max 22
_diffrn_reflns_limit_h_min -22
_diffrn_reflns_limit_k_max 22
_diffrn_reflns_limit_k_min -22
_diffrn_reflns_limit_l_max 24
_diffrn_reflns_limit_l_min -24
_diffrn_reflns_number 331220
_diffrn_reflns_point_group_measured_fraction_full 0.998
_diffrn_reflns_point_group_measured_fraction_max 0.998
_diffrn_reflns_theta_full 25.242
_diffrn_reflns_theta_max 26.000
_diffrn_reflns_theta_min 2.500
_diffrn_source 'micro-focus sealed tube'
_diffrn_source_type 'Incoatech I\mS HB'
_exptl_absorpt_coefficient_mu 0.074
_exptl_absorpt_correction_T_max 0.1512
_exptl_absorpt_correction_T_min 0.0971
_exptl_absorpt_correction_type multi-scan
_exptl_absorpt_process_details
;
 SADABS 2016/2: Krause, L., Herbst-Irmer, R., Sheldrick G.M. & Stalke D.,
 J. Appl. Cryst. 48 (2015) 3-10
;
_exptl_crystal_colour colorless
_exptl_crystal_density_diffrn 1.148
_exptl_crystal_description plate
_exptl_crystal_F_000 2432
_exptl_crystal_size_max 0.2
_exptl_crystal_size_mid 0.13
_exptl_crystal_size_min 0.05
_refine_diff_density_max 0.503
_refine_diff_density_min -0.476
_refine_diff_density_rms 0.076
_refine_ls_extinction_coef 0.0041(4)
_refine_ls_extinction_expression Fc^*^=kFc[1+0.001xFc^2^\l^3^/sin(2\q)]^-1/4^
_refine_ls_extinction_method 'SHELXL-2018/3 (Sheldrick 2018)'
_refine_ls_goodness_of_fit_ref 1.091
_refine_ls_hydrogen_treatment mixed
_refine_ls_matrix_type full
_refine_ls_number_parameters 393
_refine_ls_number_reflns 6362
_refine_ls_number_restraints 0
_refine_ls_restrained_S_all 1.091
_refine_ls_R_factor_all 0.0584
_refine_ls_R_factor_gt 0.0425
_refine_ls_shift/su_max 0.000
_refine_ls_shift/su_mean 0.000
_refine_ls_structure_factor_coef Fsqd
_refine_ls_weighting_details 'w=1/[\s^2^(Fo^2^)+(0.0447P)^2^+4.3315P] where P=(Fo^2^+2Fc^2^)/3'
_refine_ls_weighting_scheme calc
_refine_ls_wR_factor_gt 0.1040
_refine_ls_wR_factor_ref 0.1207
_reflns_Friedel_coverage 0.000
_reflns_number_gt 5293
_reflns_number_total 6362
_reflns_threshold_expression 'I > 2\s(I)'
_cod_data_source_file d6dt00852f2.cif
_cod_data_source_block mo_BM_001_0ma_a
_cod_depositor_comments 'Adding full bibliography for 7721003--7721010.cif.'
_cod_database_code 7721006
_shelx_shelxl_version_number 2018/3
_shelx_space_group_comment
;
The symmetry employed for this shelxl refinement is uniquely defined
by the following loop, which should always be used as a source of
symmetry information in preference to the above space-group names.
They are only intended as comments.
;
_shelx_estimated_absorpt_t_max 0.996
_shelx_estimated_absorpt_t_min 0.985
_olex2_refinement_description
;
1. Others
 Fixed Sof: C3(0.5) H3A(0.5) H3B(0.5) C3A(0.5) H3C(0.5) H3D(0.5)
2.a Ternary CH refined with riding coordinates:
 C7(H7), C14(H14), C23(H23), C26(H26), C29(H29), C30(H30)
2.b Secondary CH2 refined with riding coordinates:
 C2(H2A,H2B), C3(H3A,H3B), C3A(H3C,H3D), C4(H4A,H4B)
2.c Aromatic/amide H refined with riding coordinates:
 C10(H10), C11(H11), C12(H12), C19(H19), C20(H20), C21(H21)
2.d Idealised Me refined as rotating group:
 C8(H8A,H8B,H8C), C9(H9A,H9B,H9C), C15(H15A,H15B,H15C), C16(H16A,H16B,H16C),
 C24(H24A,H24B,H24C), C25(H25A,H25B,H25C), C27(H27A,H27B,H27C), C28(H28A,H28B,
 H28C), C32(H32A,H32B,H32C), C34(H34A,H34B,H34C)
;
_olex2_submission_special_instructions 'No special instructions were received'

loop_
_space_group_symop_operation_xyz
'x, y, z'
'-x+1/2, -y, z+1/2'
'-x, y+1/2, -z+1/2'
'x+1/2, -y+1/2, -z'
'-x, -y, -z'
'x-1/2, y, -z-1/2'
'x, -y-1/2, z-1/2'
'-x-1/2, y-1/2, z'

loop_
_atom_site_label
_atom_site_type_symbol
_atom_site_fract_x
_atom_site_fract_y
_atom_site_fract_z
_atom_site_U_iso_or_equiv
_atom_site_adp_type
_atom_site_occupancy
_atom_site_site_symmetry_order
_atom_site_calc_flag
_atom_site_refinement_flags_posn
_atom_site_refinement_flags_adp
_atom_site_refinement_flags_occupancy
_atom_site_disorder_assembly
_atom_site_disorder_group
O1 O 0.53449(7) 0.32637(6) 0.14811(6) 0.0322(3) Uani 1 1 d . . . . .
O2 O 0.43104(7) 0.39266(8) 0.13525(6) 0.0390(3) Uani 1 1 d . . . . .
O3 O 0.42424(6) 0.29288(6) 0.38490(6) 0.0283(3) Uani 1 1 d . . . . .
O4 O 0.40696(6) 0.41560(6) 0.36479(6) 0.0308(3) Uani 1 1 d . . . . .
N1 N 0.66152(6) 0.29774(7) 0.28395(6) 0.0210(3) Uani 1 1 d . . . . .
N2 N 0.68645(6) 0.41717(7) 0.24736(6) 0.0199(3) Uani 1 1 d . . . . .
C1 C 0.63808(8) 0.36753(8) 0.27165(7) 0.0182(3) Uani 1 1 d . . . . .
C2 C 0.73748(8) 0.27332(9) 0.27199(10) 0.0325(4) Uani 1 1 d . . . . .
H2A H 0.750983 0.235034 0.305862 0.039 Uiso 1 1 calc R U . A 1
H2B H 0.740992 0.250109 0.226767 0.039 Uiso 1 1 calc R U . A 1
C3 C 0.78843(16) 0.33560(18) 0.27616(17) 0.0251(6) Uani 0.5 1 d . . P B 1
H3A H 0.836747 0.319108 0.259325 0.030 Uiso 0.5 1 calc R U P B 1
H3B H 0.794265 0.350194 0.324037 0.030 Uiso 0.5 1 calc R U P B 1
C3A C 0.77680(17) 0.32248(17) 0.22425(19) 0.0291(7) Uani 0.5 1 d . . P B 2
H3C H 0.829802 0.311800 0.227033 0.035 Uiso 0.5 1 calc R U P B 2
H3D H 0.760553 0.310983 0.177758 0.035 Uiso 0.5 1 calc R U P B 2
C4 C 0.76481(8) 0.40062(9) 0.23756(10) 0.0310(4) Uani 1 1 d . . . . .
H4A H 0.774138 0.391533 0.189054 0.037 Uiso 1 1 calc R U . B 1
H4B H 0.794002 0.444640 0.251420 0.037 Uiso 1 1 calc R U . B 1
C5 C 0.66624(7) 0.49418(8) 0.23414(7) 0.0192(3) Uani 1 1 d . . . . .
C6 C 0.66695(8) 0.54569(8) 0.28765(7) 0.0210(3) Uani 1 1 d . . . . .
C7 C 0.68989(8) 0.52443(9) 0.35895(7) 0.0245(3) Uani 1 1 d . . . . .
H7 H 0.687156 0.468717 0.362796 0.029 Uiso 1 1 calc R U . . .
C8 C 0.63996(10) 0.55783(10) 0.41303(8) 0.0323(4) Uani 1 1 d . . . . .
H8A H 0.589058 0.544956 0.402971 0.048 Uiso 1 1 calc R U . . .
H8B H 0.645475 0.612365 0.413493 0.048 Uiso 1 1 calc R U . . .
H8C H 0.653375 0.537580 0.457270 0.048 Uiso 1 1 calc R U . . .
C9 C 0.76963(9) 0.54773(11) 0.37128(9) 0.0367(4) Uani 1 1 d . . . . .
H9A H 0.800953 0.525415 0.336602 0.055 Uiso 1 1 calc R U . . .
H9B H 0.785204 0.530286 0.415889 0.055 Uiso 1 1 calc R U . . .
H9C H 0.773568 0.602362 0.369221 0.055 Uiso 1 1 calc R U . . .
C10 C 0.64869(8) 0.61950(8) 0.27302(8) 0.0230(3) Uani 1 1 d . . . . .
H10 H 0.647273 0.655212 0.308481 0.028 Uiso 1 1 calc R U . . .
C11 C 0.63255(8) 0.64198(8) 0.20789(8) 0.0244(3) Uani 1 1 d . . . . .
H11 H 0.619389 0.692458 0.199124 0.029 Uiso 1 1 calc R U . . .
C12 C 0.63560(8) 0.59097(8) 0.15569(8) 0.0232(3) Uani 1 1 d . . . . .
H12 H 0.626104 0.607253 0.110926 0.028 Uiso 1 1 calc R U . . .
C13 C 0.65235(8) 0.51601(8) 0.16742(7) 0.0207(3) Uani 1 1 d . . . . .
C14 C 0.65714(9) 0.46181(9) 0.10850(8) 0.0244(3) Uani 1 1 d . . . . .
H14 H 0.655594 0.409726 0.126859 0.029 Uiso 1 1 calc R U . . .
C15 C 0.72975(10) 0.47191(10) 0.07048(9) 0.0347(4) Uani 1 1 d . . . . .
H15A H 0.732882 0.435071 0.033989 0.052 Uiso 1 1 calc R U . . .
H15B H 0.770607 0.464643 0.101764 0.052 Uiso 1 1 calc R U . . .
H15C H 0.732018 0.522470 0.051471 0.052 Uiso 1 1 calc R U . . .
C16 C 0.59367(10) 0.47101(9) 0.05903(8) 0.0309(4) Uani 1 1 d . . . . .
H16A H 0.594868 0.430354 0.025888 0.046 Uiso 1 1 calc R U . . .
H16B H 0.598142 0.519150 0.035739 0.046 Uiso 1 1 calc R U . . .
H16C H 0.547325 0.469426 0.083767 0.046 Uiso 1 1 calc R U . . .
C17 C 0.61943(8) 0.24196(8) 0.32054(8) 0.0212(3) Uani 1 1 d . . . . .
C18 C 0.61423(8) 0.24802(8) 0.39093(8) 0.0232(3) Uani 1 1 d . . . . .
C19 C 0.57785(8) 0.19085(9) 0.42524(8) 0.0263(3) Uani 1 1 d . . . . .
H19 H 0.572688 0.193785 0.472853 0.032 Uiso 1 1 calc R U . . .
C20 C 0.54932(8) 0.13027(9) 0.39129(8) 0.0272(3) Uani 1 1 d . . . . .
H20 H 0.524512 0.092162 0.415613 0.033 Uiso 1 1 calc R U . . .
C21 C 0.55656(8) 0.12458(9) 0.32202(8) 0.0247(3) Uani 1 1 d . . . . .
H21 H 0.536934 0.082289 0.299331 0.030 Uiso 1 1 calc R U . . .
C22 C 0.59223(8) 0.17997(8) 0.28495(8) 0.0219(3) Uani 1 1 d . . . . .
C23 C 0.60075(8) 0.17045(8) 0.20889(8) 0.0236(3) Uani 1 1 d . . . . .
H23 H 0.620098 0.218357 0.189918 0.028 Uiso 1 1 calc R U . . .
C24 C 0.52764(9) 0.15346(10) 0.17459(8) 0.0293(4) Uani 1 1 d . . . . .
H24A H 0.534312 0.152990 0.125542 0.044 Uiso 1 1 calc R U . . .
H24B H 0.491942 0.192036 0.186762 0.044 Uiso 1 1 calc R U . . .
H24C H 0.509857 0.104460 0.189515 0.044 Uiso 1 1 calc R U . . .
C25 C 0.65507(9) 0.10786(9) 0.19184(9) 0.0302(4) Uani 1 1 d . . . . .
H25A H 0.662709 0.106121 0.142940 0.045 Uiso 1 1 calc R U . . .
H25B H 0.635450 0.059795 0.207275 0.045 Uiso 1 1 calc R U . . .
H25C H 0.701731 0.117665 0.214433 0.045 Uiso 1 1 calc R U . . .
C26 C 0.64813(9) 0.31149(9) 0.43129(8) 0.0283(4) Uani 1 1 d . . . . .
H26 H 0.669603 0.347952 0.398571 0.034 Uiso 1 1 calc R U . . .
C27 C 0.59197(11) 0.35327(11) 0.47400(9) 0.0388(4) Uani 1 1 d . . . . .
H27A H 0.616103 0.394218 0.498174 0.058 Uiso 1 1 calc R U . . .
H27B H 0.569992 0.318717 0.506579 0.058 Uiso 1 1 calc R U . . .
H27C H 0.553766 0.373703 0.444657 0.058 Uiso 1 1 calc R U . . .
C28 C 0.71051(11) 0.28209(11) 0.47605(11) 0.0462(5) Uani 1 1 d . . . . .
H28A H 0.734214 0.324188 0.498949 0.069 Uiso 1 1 calc R U . . .
H28B H 0.746406 0.255874 0.447999 0.069 Uiso 1 1 calc R U . . .
H28C H 0.690643 0.247487 0.509728 0.069 Uiso 1 1 calc R U . . .
C29 C 0.49138(8) 0.40371(8) 0.23868(8) 0.0235(3) Uani 1 1 d . . . . .
H29 H 0.458615 0.447959 0.244842 0.028 Uiso 1 1 calc R U . . .
C30 C 0.48742(8) 0.34402(8) 0.29463(7) 0.0207(3) Uani 1 1 d . . . . .
H30 H 0.494545 0.290876 0.280321 0.025 Uiso 1 1 calc R U . . .
C31 C 0.43595(8) 0.35706(8) 0.34960(8) 0.0228(3) Uani 1 1 d . . . . .
C32 C 0.37894(11) 0.30034(11) 0.44340(10) 0.0419(5) Uani 1 1 d . . . . .
H32A H 0.372444 0.251236 0.464556 0.063 Uiso 1 1 calc R U . . .
H32B H 0.331178 0.320344 0.430161 0.063 Uiso 1 1 calc R U . . .
H32C H 0.402176 0.334548 0.475530 0.063 Uiso 1 1 calc R U . . .
C33 C 0.49089(9) 0.37014(9) 0.17127(8) 0.0265(3) Uani 1 1 d . . . . .
C34 C 0.42151(12) 0.35507(13) 0.07159(10) 0.0494(5) Uani 1 1 d . . . . .
H34A H 0.375606 0.371388 0.050797 0.074 Uiso 1 1 calc R U . . .
H34B H 0.420019 0.300881 0.078984 0.074 Uiso 1 1 calc R U . . .
H34C H 0.462415 0.367356 0.041664 0.074 Uiso 1 1 calc R U . . .
B1 B 0.55783(9) 0.39755(9) 0.29071(9) 0.0202(3) Uani 1 1 d . . . . .
H1 H 0.5605(10) 0.4426(10) 0.3290(9) 0.030 Uiso 1 1 d . U . . .

loop_
_atom_site_aniso_label
_atom_site_aniso_U_11
_atom_site_aniso_U_22
_atom_site_aniso_U_33
_atom_site_aniso_U_23
_atom_site_aniso_U_13
_atom_site_aniso_U_12
O1 0.0407(7) 0.0296(6) 0.0262(6) -0.0003(5) -0.0022(5) 0.0045(5)
O2 0.0318(7) 0.0541(8) 0.0313(6) 0.0031(6) -0.0125(5) 0.0033(6)
O3 0.0284(6) 0.0262(6) 0.0302(6) 0.0013(5) 0.0087(5) -0.0006(5)
O4 0.0246(6) 0.0264(6) 0.0413(7) -0.0030(5) 0.0070(5) 0.0045(5)
N1 0.0157(6) 0.0192(6) 0.0282(7) 0.0043(5) 0.0028(5) 0.0007(5)
N2 0.0169(6) 0.0190(6) 0.0238(6) 0.0026(5) 0.0012(5) 0.0011(5)
C1 0.0201(7) 0.0189(7) 0.0158(6) -0.0004(5) -0.0013(5) -0.0008(5)
C2 0.0192(8) 0.0244(8) 0.0539(11) 0.0083(8) 0.0081(7) 0.0047(6)
C3 0.0146(14) 0.0326(17) 0.0280(17) 0.0009(14) 0.0000(12) 0.0029(12)
C3A 0.0202(15) 0.0229(16) 0.044(2) 0.0039(14) 0.0097(14) 0.0027(12)
C4 0.0179(8) 0.0264(8) 0.0488(10) 0.0080(7) 0.0089(7) 0.0025(6)
C5 0.0149(7) 0.0184(7) 0.0242(7) 0.0019(6) 0.0016(5) -0.0006(5)
C6 0.0163(7) 0.0228(7) 0.0241(8) 0.0004(6) 0.0025(6) -0.0034(6)
C7 0.0244(8) 0.0268(8) 0.0224(7) 0.0002(6) -0.0005(6) -0.0042(6)
C8 0.0361(9) 0.0370(9) 0.0237(8) -0.0047(7) 0.0016(7) -0.0034(7)
C9 0.0286(9) 0.0512(11) 0.0305(9) 0.0053(8) -0.0058(7) -0.0094(8)
C10 0.0194(7) 0.0204(7) 0.0293(8) -0.0047(6) 0.0024(6) -0.0028(6)
C11 0.0203(7) 0.0183(7) 0.0346(8) 0.0015(6) 0.0008(6) -0.0003(6)
C12 0.0214(7) 0.0222(7) 0.0261(8) 0.0038(6) -0.0009(6) -0.0008(6)
C13 0.0175(7) 0.0212(7) 0.0233(7) 0.0010(6) 0.0012(6) -0.0004(6)
C14 0.0298(8) 0.0219(7) 0.0216(7) -0.0002(6) 0.0001(6) 0.0024(6)
C15 0.0366(10) 0.0405(10) 0.0270(8) -0.0019(7) 0.0072(7) 0.0051(8)
C16 0.0389(9) 0.0273(8) 0.0263(8) -0.0015(7) -0.0064(7) -0.0002(7)
C17 0.0154(7) 0.0201(7) 0.0281(8) 0.0064(6) 0.0012(6) 0.0014(6)
C18 0.0194(7) 0.0224(7) 0.0279(8) 0.0044(6) -0.0015(6) 0.0013(6)
C19 0.0249(8) 0.0286(8) 0.0255(8) 0.0071(6) -0.0008(6) 0.0007(6)
C20 0.0232(8) 0.0258(8) 0.0326(8) 0.0100(7) 0.0002(6) -0.0017(6)
C21 0.0210(7) 0.0205(7) 0.0326(8) 0.0037(6) -0.0016(6) -0.0003(6)
C22 0.0172(7) 0.0209(7) 0.0277(8) 0.0040(6) 0.0006(6) 0.0031(6)
C23 0.0220(7) 0.0220(7) 0.0268(8) 0.0024(6) 0.0018(6) -0.0010(6)
C24 0.0244(8) 0.0340(9) 0.0294(8) 0.0026(7) -0.0007(6) -0.0022(7)
C25 0.0267(8) 0.0278(8) 0.0363(9) -0.0027(7) 0.0024(7) 0.0026(7)
C26 0.0299(8) 0.0284(8) 0.0266(8) 0.0036(7) -0.0030(7) -0.0044(7)
C27 0.0454(11) 0.0406(10) 0.0302(9) -0.0077(8) -0.0009(8) -0.0023(8)
C28 0.0400(11) 0.0426(11) 0.0559(12) 0.0050(9) -0.0216(9) -0.0074(9)
C29 0.0206(7) 0.0227(7) 0.0272(8) 0.0034(6) -0.0012(6) 0.0022(6)
C30 0.0182(7) 0.0196(7) 0.0242(7) -0.0004(6) -0.0001(6) 0.0010(6)
C31 0.0168(7) 0.0228(7) 0.0288(8) -0.0004(6) -0.0021(6) -0.0017(6)
C32 0.0439(11) 0.0441(11) 0.0376(10) 0.0051(8) 0.0181(8) 0.0015(9)
C33 0.0257(8) 0.0265(8) 0.0272(8) 0.0063(6) -0.0050(6) -0.0026(6)
C34 0.0505(12) 0.0652(14) 0.0325(10) 0.0015(9) -0.0192(9) -0.0097(10)
B1 0.0186(8) 0.0191(8) 0.0229(8) -0.0001(6) 0.0003(6) 0.0004(6)

loop_
_atom_type_symbol
_atom_type_description
_atom_type_scat_dispersion_real
_atom_type_scat_dispersion_imag
_atom_type_scat_source
C C 0.0033 0.0016 'International Tables Vol C Tables 4.2.6.8 and 6.1.1.4'
H H 0.0000 0.0000 'International Tables Vol C Tables 4.2.6.8 and 6.1.1.4'
B B 0.0013 0.0007 'International Tables Vol C Tables 4.2.6.8 and 6.1.1.4'
N N 0.0061 0.0033 'International Tables Vol C Tables 4.2.6.8 and 6.1.1.4'
O O 0.0106 0.0060 'International Tables Vol C Tables 4.2.6.8 and 6.1.1.4'

loop_
_geom_angle_atom_site_label_1
_geom_angle_atom_site_label_2
_geom_angle_atom_site_label_3
_geom_angle
_geom_angle_site_symmetry_1
_geom_angle_site_symmetry_3
_geom_angle_publ_flag
C33 O2 C34 114.64(15) . . ?
C31 O3 C32 115.41(13) . . ?
C1 N1 C2 123.15(12) . . ?
C1 N1 C17 124.00(12) . . ?
C17 N1 C2 112.10(11) . . ?
C1 N2 C4 123.70(12) . . ?
C1 N2 C5 121.63(12) . . ?
C5 N2 C4 114.47(11) . . ?
N1 C1 N2 117.97(13) . . ?
N1 C1 B1 124.01(12) . . ?
N2 C1 B1 117.75(12) . . ?
N1 C2 C3A 112.66(17) . . ?
C3 C2 N1 111.60(17) . . ?
C2 C3 C4 113.0(2) . . ?
C4 C3A C2 112.7(2) . . ?
C3 C4 N2 112.25(16) . . ?
C3A C4 N2 111.52(17) . . ?
C6 C5 N2 118.92(13) . . ?
C13 C5 N2 118.76(13) . . ?
C13 C5 C6 122.12(13) . . ?
C5 C6 C7 122.68(13) . . ?
C10 C6 C5 117.50(14) . . ?
C10 C6 C7 119.76(13) . . ?
C6 C7 C8 112.86(13) . . ?
C6 C7 C9 109.98(13) . . ?
C8 C7 C9 110.47(14) . . ?
C11 C10 C6 121.39(14) . . ?
C12 C11 C10 119.93(14) . . ?
C11 C12 C13 121.25(14) . . ?
C5 C13 C14 122.48(13) . . ?
C12 C13 C5 117.68(14) . . ?
C12 C13 C14 119.81(13) . . ?
C13 C14 C15 110.58(13) . . ?
C13 C14 C16 112.36(13) . . ?
C16 C14 C15 109.22(13) . . ?
C18 C17 N1 118.63(13) . . ?
C18 C17 C22 122.44(13) . . ?
C22 C17 N1 118.57(13) . . ?
C17 C18 C26 123.61(14) . . ?
C19 C18 C17 117.41(14) . . ?
C19 C18 C26 118.95(14) . . ?
C20 C19 C18 121.19(15) . . ?
C19 C20 C21 120.43(15) . . ?
C20 C21 C22 121.02(15) . . ?
C17 C22 C23 123.25(13) . . ?
C21 C22 C17 117.46(14) . . ?
C21 C22 C23 119.29(14) . . ?
C22 C23 C24 111.83(13) . . ?
C22 C23 C25 111.42(13) . . ?
C24 C23 C25 108.88(13) . . ?
C18 C26 C27 112.48(14) . . ?
C18 C26 C28 110.57(14) . . ?
C27 C26 C28 110.28(15) . . ?
C30 C29 B1 61.54(10) . . ?
C33 C29 C30 111.89(13) . . ?
C33 C29 B1 124.41(13) . . ?
C29 C30 B1 61.00(10) . . ?
C31 C30 C29 117.22(13) . . ?
C31 C30 B1 117.30(13) . . ?
O3 C31 C30 110.56(13) . . ?
O4 C31 O3 122.11(14) . . ?
O4 C31 C30 127.32(14) . . ?
O1 C33 O2 121.40(15) . . ?
O1 C33 C29 127.44(14) . . ?
O2 C33 C29 111.13(14) . . ?
C29 B1 C1 124.46(13) . . ?
C29 B1 C30 57.46(9) . . ?
C30 B1 C1 123.01(13) . . ?

loop_
_geom_bond_atom_site_label_1
_geom_bond_atom_site_label_2
_geom_bond_distance
_geom_bond_site_symmetry_2
_geom_bond_publ_flag
O1 C33 1.208(2) . ?
O2 C33 1.3681(19) . ?
O2 C34 1.440(2) . ?
O3 C31 1.3609(19) . ?
O3 C32 1.432(2) . ?
O4 C31 1.2113(19) . ?
N1 C1 1.3417(18) . ?
N1 C2 1.4760(19) . ?
N1 C17 1.4536(18) . ?
N2 C1 1.3426(18) . ?
N2 C4 1.4768(19) . ?
N2 C5 1.4493(18) . ?
C1 B1 1.608(2) . ?
C2 C3 1.454(4) . ?
C2 C3A 1.478(4) . ?
C3 C4 1.457(3) . ?
C3A C4 1.438(4) . ?
C5 C6 1.405(2) . ?
C5 C13 1.402(2) . ?
C6 C7 1.523(2) . ?
C6 C10 1.392(2) . ?
C7 C8 1.530(2) . ?
C7 C9 1.537(2) . ?
C10 C11 1.384(2) . ?
C11 C12 1.380(2) . ?
C12 C13 1.394(2) . ?
C13 C14 1.520(2) . ?
C14 C15 1.538(2) . ?
C14 C16 1.529(2) . ?
C17 C18 1.403(2) . ?
C17 C22 1.405(2) . ?
C18 C19 1.397(2) . ?
C18 C26 1.520(2) . ?
C19 C20 1.378(2) . ?
C20 C21 1.383(2) . ?
C21 C22 1.395(2) . ?
C22 C23 1.525(2) . ?
C23 C24 1.531(2) . ?
C23 C25 1.534(2) . ?
C26 C27 1.527(2) . ?
C26 C28 1.538(2) . ?
C29 C30 1.541(2) . ?
C29 C33 1.465(2) . ?
C29 B1 1.598(2) . ?
C30 C31 1.459(2) . ?
C30 B1 1.607(2) . ?

loop_
_geom_torsion_atom_site_label_1
_geom_torsion_atom_site_label_2
_geom_torsion_atom_site_label_3
_geom_torsion_atom_site_label_4
_geom_torsion
_geom_torsion_site_symmetry_1
_geom_torsion_site_symmetry_2
_geom_torsion_site_symmetry_3
_geom_torsion_site_symmetry_4
_geom_torsion_publ_flag
N1 C1 B1 C29 -99.09(18) . . . . ?
N1 C1 B1 C30 -28.5(2) . . . . ?
N1 C2 C3 C4 -47.8(3) . . . . ?
N1 C2 C3A C4 44.3(3) . . . . ?
N1 C17 C18 C19 -175.59(13) . . . . ?
N1 C17 C18 C26 2.2(2) . . . . ?
N1 C17 C22 C21 175.50(13) . . . . ?
N1 C17 C22 C23 -3.7(2) . . . . ?
N2 C1 B1 C29 86.95(18) . . . . ?
N2 C1 B1 C30 157.55(14) . . . . ?
N2 C5 C6 C7 1.5(2) . . . . ?
N2 C5 C6 C10 178.74(12) . . . . ?
N2 C5 C13 C12 -177.72(13) . . . . ?
N2 C5 C13 C14 0.5(2) . . . . ?
C1 N1 C2 C3 26.3(3) . . . . ?
C1 N1 C2 C3A -20.4(3) . . . . ?
C1 N1 C17 C18 -75.63(18) . . . . ?
C1 N1 C17 C22 111.05(16) . . . . ?
C1 N2 C4 C3 -18.5(3) . . . . ?
C1 N2 C4 C3A 28.7(3) . . . . ?
C1 N2 C5 C6 83.45(17) . . . . ?
C1 N2 C5 C13 -101.62(16) . . . . ?
C2 N1 C1 N2 -0.1(2) . . . . ?
C2 N1 C1 B1 -174.01(14) . . . . ?
C2 N1 C17 C18 94.67(16) . . . . ?
C2 N1 C17 C22 -78.65(17) . . . . ?
C2 C3 C4 N2 44.3(3) . . . . ?
C2 C3A C4 N2 -47.6(3) . . . . ?
C4 N2 C1 N1 -4.0(2) . . . . ?
C4 N2 C1 B1 170.30(14) . . . . ?
C4 N2 C5 C6 -91.53(16) . . . . ?
C4 N2 C5 C13 83.40(17) . . . . ?
C5 N2 C1 N1 -178.54(13) . . . . ?
C5 N2 C1 B1 -4.2(2) . . . . ?
C5 N2 C4 C3 156.31(19) . . . . ?
C5 N2 C4 C3A -156.5(2) . . . . ?
C5 C6 C7 C8 -137.27(15) . . . . ?
C5 C6 C7 C9 98.88(17) . . . . ?
C5 C6 C10 C11 -1.9(2) . . . . ?
C5 C13 C14 C15 -100.92(16) . . . . ?
C5 C13 C14 C16 136.76(15) . . . . ?
C6 C5 C13 C12 -3.0(2) . . . . ?
C6 C5 C13 C14 175.23(13) . . . . ?
C6 C10 C11 C12 -1.1(2) . . . . ?
C7 C6 C10 C11 175.42(13) . . . . ?
C10 C6 C7 C8 45.55(19) . . . . ?
C10 C6 C7 C9 -78.30(18) . . . . ?
C10 C11 C12 C13 2.2(2) . . . . ?
C11 C12 C13 C5 -0.2(2) . . . . ?
C11 C12 C13 C14 -178.43(14) . . . . ?
C12 C13 C14 C15 77.24(18) . . . . ?
C12 C13 C14 C16 -45.09(19) . . . . ?
C13 C5 C6 C7 -173.26(13) . . . . ?
C13 C5 C6 C10 4.0(2) . . . . ?
C17 N1 C1 N2 169.18(13) . . . . ?
C17 N1 C1 B1 -4.8(2) . . . . ?
C17 N1 C2 C3 -144.09(19) . . . . ?
C17 N1 C2 C3A 169.2(2) . . . . ?
C17 C18 C19 C20 1.1(2) . . . . ?
C17 C18 C26 C27 123.38(16) . . . . ?
C17 C18 C26 C28 -112.83(17) . . . . ?
C17 C22 C23 C24 -128.69(15) . . . . ?
C17 C22 C23 C25 109.20(16) . . . . ?
C18 C17 C22 C21 2.4(2) . . . . ?
C18 C17 C22 C23 -176.80(14) . . . . ?
C18 C19 C20 C21 0.4(2) . . . . ?
C19 C18 C26 C27 -58.87(19) . . . . ?
C19 C18 C26 C28 64.91(19) . . . . ?
C19 C20 C21 C22 -0.5(2) . . . . ?
C20 C21 C22 C17 -0.9(2) . . . . ?
C20 C21 C22 C23 178.39(14) . . . . ?
C21 C22 C23 C24 52.07(18) . . . . ?
C21 C22 C23 C25 -70.03(17) . . . . ?
C22 C17 C18 C19 -2.5(2) . . . . ?
C22 C17 C18 C26 175.23(14) . . . . ?
C26 C18 C19 C20 -176.80(14) . . . . ?
C29 C30 C31 O3 164.11(12) . . . . ?
C29 C30 C31 O4 -17.1(2) . . . . ?
C29 C30 B1 C1 -112.70(16) . . . . ?
C30 C29 C33 O1 -59.8(2) . . . . ?
C30 C29 C33 O2 118.09(14) . . . . ?
C30 C29 B1 C1 110.23(16) . . . . ?
C31 C30 B1 C1 139.69(14) . . . . ?
C31 C30 B1 C29 -107.60(15) . . . . ?
C32 O3 C31 O4 -3.6(2) . . . . ?
C32 O3 C31 C30 175.31(14) . . . . ?
C33 C29 C30 C31 -133.91(14) . . . . ?
C33 C29 C30 B1 118.36(14) . . . . ?
C33 C29 B1 C1 12.0(2) . . . . ?
C33 C29 B1 C30 -98.20(16) . . . . ?
C34 O2 C33 O1 5.4(2) . . . . ?
C34 O2 C33 C29 -172.63(15) . . . . ?
B1 C29 C30 C31 107.73(15) . . . . ?
B1 C29 C33 O1 9.9(3) . . . . ?
B1 C29 C33 O2 -172.23(14) . . . . ?
B1 C30 C31 O3 -126.26(14) . . . . ?
B1 C30 C31 O4 52.6(2) . . . . ?
